data_7131955
loop_
_publ_author_name
'Mandal, Dipendu'
'Qu, Zheng-wang'
'Grimme, Stefan'
'Stephan, Douglas W.'

_publ_section_title
;
 Electron-deficient cyclopropenium cations as Lewis acids in FLP chemistry
;
_journal_name_full 'Chemical Communications'
_journal_paper_doi 10.1039/D3CC02684A
_journal_year 2023
_chemical_formula_moiety '2(C F3 N0.5 O2 S), C21 H15'
_chemical_formula_sum 'C23 H15 F6 N O4 S2'
_chemical_formula_weight 547.48
_space_group_crystal_system triclinic
_space_group_IT_number 2
_space_group_name_Hall '-P 1'
_space_group_name_H-M_alt 'P -1'
_atom_sites_solution_hydrogens geom
_audit_creation_date 2022-12-01
_audit_creation_method
;
Olex2 1.5
(compiled 2022.04.07 svn.rca3783a0 for OlexSys, GUI svn.r6498)
;
_audit_update_record
;
2023-04-25 deposited with the CCDC.	2023-08-01 downloaded from the CCDC.
;
_cell_angle_alpha 88.268(5)
_cell_angle_beta 88.338(5)
_cell_angle_gamma 61.795(5)
_cell_formula_units_Z 2
_cell_length_a 10.4243(12)
_cell_length_b 10.8670(12)
_cell_length_c 11.5682(11)
_cell_measurement_reflns_used 4705
_cell_measurement_temperature 150.02
_cell_measurement_theta_max 26.31
_cell_measurement_theta_min 2.22
_cell_volume 1154.2(2)
_computing_molecular_graphics 'Olex2 1.5 (Dolomanov et al., 2009)'
_computing_publication_material 'Olex2 1.5 (Dolomanov et al., 2009)'
_computing_structure_refinement 'XL  (Sheldrick, 2008)'
_diffrn_ambient_temperature 150.02
_diffrn_measured_fraction_theta_full 1.000
_diffrn_measured_fraction_theta_max 1.000
_diffrn_measurement_device_type 'Bruker APEX-II CCD'
_diffrn_measurement_method '\f and \w scans'
_diffrn_radiation_monochromator graphite
_diffrn_radiation_type MoK\a
_diffrn_radiation_wavelength 0.71073
_diffrn_reflns_av_R_equivalents 0.0998
_diffrn_reflns_av_unetI/netI 0.0946
_diffrn_reflns_Laue_measured_fraction_full 1.000
_diffrn_reflns_Laue_measured_fraction_max 1.000
_diffrn_reflns_limit_h_max 12
_diffrn_reflns_limit_h_min -12
_diffrn_reflns_limit_k_max 12
_diffrn_reflns_limit_k_min -12
_diffrn_reflns_limit_l_max 13
_diffrn_reflns_limit_l_min -13
_diffrn_reflns_number 20515
_diffrn_reflns_point_group_measured_fraction_full 1.000
_diffrn_reflns_point_group_measured_fraction_max 1.000
_diffrn_reflns_theta_full 24.995
_diffrn_reflns_theta_max 24.995
_diffrn_reflns_theta_min 1.761
_diffrn_source_current 30.0
_diffrn_source_power 1.5
_diffrn_source_voltage 50.0
_diffrn_standards_number 0
_exptl_absorpt_coefficient_mu 0.311
_exptl_absorpt_correction_type none
_exptl_crystal_colour colourless
_exptl_crystal_colour_primary colourless
_exptl_crystal_density_diffrn 1.575
_exptl_crystal_description NEEDLE
_exptl_crystal_F_000 556
_exptl_crystal_size_max 0.16
_exptl_crystal_size_mid 0.11
_exptl_crystal_size_min 0.1
_refine_diff_density_max 0.315
_refine_diff_density_min -0.334
_refine_diff_density_rms 0.072
_refine_ls_extinction_method none
_refine_ls_goodness_of_fit_ref 1.020
_refine_ls_hydrogen_treatment constr
_refine_ls_matrix_type full
_refine_ls_number_parameters 424
_refine_ls_number_reflns 4057
_refine_ls_number_restraints 0
_refine_ls_restrained_S_all 1.020
_refine_ls_R_factor_all 0.0863
_refine_ls_R_factor_gt 0.0554
_refine_ls_shift/su_max 0.000
_refine_ls_shift/su_mean 0.000
_refine_ls_structure_factor_coef Fsqd
_refine_ls_weighting_details 'w=1/[\s^2^(Fo^2^)+(0.0886P)^2^] where P=(Fo^2^+2Fc^2^)/3'
_refine_ls_weighting_scheme calc
_refine_ls_wR_factor_gt 0.1435
_refine_ls_wR_factor_ref 0.1654
_reflns_Friedel_coverage 0.000
_reflns_number_gt 2877
_reflns_number_total 4057
_reflns_threshold_expression 'I > 2\s(I)'
_cod_data_source_file d3cc02684a2.cif
_cod_data_source_block 1
_cod_database_code 7131955
_shelx_shelxl_version_number 2018/3
_shelx_space_group_comment
;
The symmetry employed for this shelxl refinement is uniquely defined
by the following loop, which should always be used as a source of
symmetry information in preference to the above space-group names.
They are only intended as comments.
;
_shelx_estimated_absorpt_t_max 0.970
_shelx_estimated_absorpt_t_min 0.952
_olex2_refinement_description
;
1. Fixed Uiso
 At 1.2 times of:
  All C(H) groups
2. Others
 Fixed Sof: F26(0.5) F30(0.5) O33(0.5) O34(0.5) F35(0.5) O36(0.5) F37(0.5)
 F38(0.5) O41(0.5) F42(0.5) N1(0.5) N2(0.5) O7(0.5) O9(0.5) O1(0.5) O8(0.5)
 F1(0.5) F2(0.5) F3(0.5) F5(0.5) F4(0.5) F6(0.5)
3.a Aromatic/amide H refined with riding coordinates:
 C2(H2), C3(H3), C8(H8), C9(H9), C10(H10), C11(H11), C12(H12), C13(H13),
 C15(H15), C16(H16), C17(H17), C18(H18), C21(H21), C22(H22), C23(H23)
;
_olex2_submission_special_instructions 'No special instructions were received'

loop_
_space_group_symop_operation_xyz
'x, y, z'
'-x, -y, -z'

loop_
_atom_site_label
_atom_site_type_symbol
_atom_site_fract_x
_atom_site_fract_y
_atom_site_fract_z
_atom_site_U_iso_or_equiv
_atom_site_adp_type
_atom_site_occupancy
_atom_site_site_symmetry_order
_atom_site_calc_flag
_atom_site_refinement_flags_posn
_atom_site_refinement_flags_adp
_atom_site_refinement_flags_occupancy
_atom_site_disorder_assembly
_atom_site_disorder_group
S1 S 0.46036(9) 0.45928(8) 0.10564(6) 0.0310(3) Uani 1 1 d . . . . .
C20 C 0.5999(4) 0.2792(4) 0.1269(3) 0.0459(9) Uani 1 1 d . . . . .
F26 F 0.6663(7) 0.2219(6) 0.0274(5) 0.0587(15) Uani 0.5 1 d . . P . .
F30 F 0.5627(6) 0.2044(5) 0.1859(5) 0.0607(13) Uani 0.5 1 d . . P . .
O33 O 0.3189(5) 0.4614(5) 0.1411(4) 0.0367(11) Uani 0.5 1 d . . P . .
O34 O 0.5054(6) 0.5358(5) 0.1630(4) 0.0469(13) Uani 0.5 1 d . . P . .
F35 F 0.5474(5) 0.1889(4) 0.0818(5) 0.0566(12) Uani 0.5 1 d . . P . .
O36 O 0.3542(5) 0.4467(5) 0.0543(5) 0.0413(12) Uani 0.5 1 d . . P . .
F37 F 0.6099(5) 0.2462(6) 0.2373(4) 0.0592(14) Uani 0.5 1 d . . P . .
F38 F 0.7154(6) 0.2494(6) 0.0765(6) 0.0660(16) Uani 0.5 1 d . . P . .
O41 O 0.4426(6) 0.5164(5) 0.2214(4) 0.0479(13) Uani 0.5 1 d . . P . .
F42 F 0.7223(5) 0.2764(5) 0.1864(5) 0.0665(13) Uani 0.5 1 d . . P . .
N1 N 0.5496(5) 0.5275(5) 0.0334(4) 0.0314(13) Uani 0.5 1 d . . P . .
C1 C -0.2014(3) 0.6864(3) 0.2732(2) 0.0223(6) Uani 1 1 d . . . . .
C2 C 0.1342(4) 0.1451(4) -0.0405(3) 0.0365(8) Uani 1 1 d . . . . .
H2 H 0.156028 0.077702 -0.098528 0.044 Uiso 1 1 calc R U . . .
C3 C -0.3136(3) 0.6946(3) 0.2042(2) 0.0286(7) Uani 1 1 d . . . . .
H3 H -0.295988 0.621655 0.152574 0.034 Uiso 1 1 calc R U . . .
C4 C 0.0351(3) 0.4417(3) 0.2189(2) 0.0241(7) Uani 1 1 d . . . . .
C5 C 0.0770(3) 0.4867(3) 0.3136(2) 0.0243(7) Uani 1 1 d . . . . .
C6 C 0.1847(3) 0.4675(3) 0.3982(2) 0.0242(7) Uani 1 1 d . . . . .
C7 C 0.0697(3) 0.3394(3) 0.1298(2) 0.0239(7) Uani 1 1 d . . . . .
C8 C 0.3188(3) 0.3468(3) 0.3989(3) 0.0314(7) Uani 1 1 d . . . . .
H8 H 0.338556 0.275112 0.345369 0.038 Uiso 1 1 calc R U . . .
C9 C 0.1570(4) 0.5719(3) 0.4767(3) 0.0339(8) Uani 1 1 d . . . . .
H9 H 0.065646 0.654303 0.476885 0.041 Uiso 1 1 calc R U . . .
C10 C -0.2289(3) 0.7947(3) 0.3480(3) 0.0284(7) Uani 1 1 d . . . . .
H10 H -0.153666 0.788932 0.395827 0.034 Uiso 1 1 calc R U . . .
C11 C -0.4752(3) 0.9160(3) 0.2850(3) 0.0350(8) Uani 1 1 d . . . . .
H11 H -0.569367 0.994651 0.289332 0.042 Uiso 1 1 calc R U . . .
C12 C -0.0380(3) 0.3534(3) 0.0531(3) 0.0328(8) Uani 1 1 d . . . . .
H12 H -0.133452 0.429671 0.059262 0.039 Uiso 1 1 calc R U . . .
C13 C -0.3646(3) 0.9100(3) 0.3529(3) 0.0346(8) Uani 1 1 d . . . . .
H13 H -0.382396 0.984790 0.402425 0.042 Uiso 1 1 calc R U . . .
C14 C -0.0606(3) 0.5647(3) 0.2694(2) 0.0244(7) Uani 1 1 d . . . . .
C15 C 0.2088(3) 0.2290(3) 0.1196(3) 0.0293(7) Uani 1 1 d . . . . .
H15 H 0.281999 0.220052 0.171318 0.035 Uiso 1 1 calc R U . . .
C16 C 0.4230(3) 0.3314(4) 0.4772(3) 0.0356(8) Uani 1 1 d . . . . .
H16 H 0.514106 0.248807 0.478240 0.043 Uiso 1 1 calc R U . . .
C17 C 0.2419(4) 0.1315(3) 0.0345(3) 0.0354(8) Uani 1 1 d . . . . .
H17 H 0.337633 0.055861 0.027251 0.042 Uiso 1 1 calc R U . . .
C18 C 0.3944(4) 0.4360(4) 0.5540(3) 0.0369(8) Uani 1 1 d . . . . .
H18 H 0.466801 0.425491 0.607251 0.044 Uiso 1 1 calc R U . . .
C21 C -0.4500(3) 0.8095(3) 0.2118(3) 0.0345(8) Uani 1 1 d . . . . .
H21 H -0.526738 0.814825 0.166010 0.041 Uiso 1 1 calc R U . . .
C22 C -0.0044(4) 0.2558(4) -0.0312(3) 0.0368(8) Uani 1 1 d . . . . .
H22 H -0.077131 0.264712 -0.083353 0.044 Uiso 1 1 calc R U . . .
C23 C 0.2625(4) 0.5556(4) 0.5545(3) 0.0384(8) Uani 1 1 d . . . . .
H23 H 0.243820 0.626901 0.608173 0.046 Uiso 1 1 calc R U . . .
S2 S -0.10991(9) 0.99809(11) 0.57181(7) 0.0438(3) Uani 1 1 d . . . . .
N2 N 0.0437(5) 0.9173(5) 0.5208(4) 0.0333(13) Uani 0.5 1 d . . P . .
C19 C -0.0834(4) 1.0574(4) 0.7098(3) 0.0493(10) Uani 1 1 d . . . . .
O7 O -0.1513(6) 0.8784(5) 0.6110(4) 0.0529(14) Uani 0.5 1 d . . P . .
O9 O -0.0319(6) 0.8642(5) 0.5717(5) 0.0553(14) Uani 0.5 1 d . . P . .
O1 O -0.2602(8) 1.0780(12) 0.5546(8) 0.075(3) Uani 0.5 1 d . . P . .
O8 O -0.2221(7) 1.1083(8) 0.5221(7) 0.0472(17) Uani 0.5 1 d . . P . .
F1 F -0.2083(7) 1.1047(7) 0.7767(6) 0.0568(18) Uani 0.5 1 d . . P . .
F2 F -0.0377(7) 1.1383(7) 0.6986(4) 0.0501(15) Uani 0.5 1 d . . P . .
F3 F 0.0119(6) 0.9411(5) 0.7798(4) 0.0588(12) Uani 0.5 1 d . . P . .
F5 F 0.0625(7) 1.0141(9) 0.7237(4) 0.0866(18) Uani 0.5 1 d . . P . .
F4 F -0.1326(11) 1.2008(7) 0.7117(5) 0.101(3) Uani 0.5 1 d . . P . .
F6 F -0.1387(9) 1.0259(8) 0.7885(5) 0.066(2) Uani 0.5 1 d . . P . .

loop_
_atom_site_aniso_label
_atom_site_aniso_U_11
_atom_site_aniso_U_22
_atom_site_aniso_U_33
_atom_site_aniso_U_23
_atom_site_aniso_U_13
_atom_site_aniso_U_12
S1 0.0385(5) 0.0302(5) 0.0252(4) 0.0016(3) -0.0007(3) -0.0170(4)
C20 0.045(2) 0.043(2) 0.039(2) 0.0073(18) -0.0034(18) -0.012(2)
F26 0.061(4) 0.043(3) 0.054(3) -0.007(2) 0.010(3) -0.010(3)
F30 0.057(3) 0.045(3) 0.075(4) 0.025(3) 0.008(3) -0.022(3)
O33 0.024(2) 0.037(3) 0.041(3) 0.008(2) 0.003(2) -0.009(2)
O34 0.080(4) 0.059(3) 0.026(3) -0.004(2) -0.011(3) -0.052(3)
F35 0.061(3) 0.027(2) 0.080(3) -0.001(2) -0.001(3) -0.019(2)
O36 0.029(3) 0.060(3) 0.047(3) 0.009(3) -0.010(2) -0.030(3)
F37 0.050(3) 0.065(4) 0.044(3) 0.025(3) -0.010(2) -0.013(3)
F38 0.030(3) 0.067(4) 0.083(5) 0.020(3) 0.009(3) -0.009(3)
O41 0.072(4) 0.044(3) 0.030(3) -0.006(2) 0.012(3) -0.030(3)
F42 0.042(3) 0.081(4) 0.068(3) 0.022(3) -0.026(2) -0.022(3)
N1 0.041(3) 0.038(3) 0.029(3) 0.002(2) -0.011(2) -0.030(3)
C1 0.0199(15) 0.0228(16) 0.0249(15) 0.0029(12) -0.0016(12) -0.0108(13)
C2 0.044(2) 0.038(2) 0.0281(17) -0.0054(15) 0.0011(15) -0.0193(18)
C3 0.0303(18) 0.0295(18) 0.0263(16) -0.0002(13) -0.0054(13) -0.0141(15)
C4 0.0230(16) 0.0224(16) 0.0295(16) 0.0037(13) -0.0037(12) -0.0128(14)
C5 0.0238(16) 0.0269(17) 0.0261(15) 0.0035(13) -0.0028(12) -0.0154(14)
C6 0.0217(16) 0.0274(17) 0.0256(15) 0.0036(13) -0.0051(12) -0.0133(14)
C7 0.0250(16) 0.0240(16) 0.0248(15) 0.0003(12) 0.0007(12) -0.0134(14)
C8 0.0283(18) 0.0321(19) 0.0314(17) 0.0015(14) -0.0028(14) -0.0123(16)
C9 0.0368(19) 0.0281(18) 0.0381(18) 0.0026(14) -0.0096(15) -0.0161(16)
C10 0.0244(17) 0.0309(18) 0.0336(16) -0.0007(14) -0.0033(13) -0.0159(15)
C11 0.0241(17) 0.0286(18) 0.0451(19) 0.0081(15) -0.0018(15) -0.0070(15)
C12 0.0251(17) 0.0376(19) 0.0336(17) -0.0030(15) -0.0045(13) -0.0127(15)
C13 0.0326(19) 0.0270(18) 0.0420(19) -0.0074(15) -0.0003(15) -0.0118(16)
C14 0.0264(17) 0.0278(17) 0.0258(15) 0.0038(13) -0.0033(13) -0.0184(15)
C15 0.0260(17) 0.0281(17) 0.0314(17) 0.0026(14) -0.0056(13) -0.0107(15)
C16 0.0222(17) 0.047(2) 0.0326(17) 0.0092(16) -0.0045(14) -0.0126(16)
C17 0.0323(19) 0.0324(19) 0.0323(17) -0.0012(15) 0.0041(14) -0.0080(16)
C18 0.0337(19) 0.053(2) 0.0346(18) 0.0167(16) -0.0152(15) -0.0290(19)
C21 0.0284(18) 0.038(2) 0.0364(18) 0.0047(15) -0.0096(14) -0.0145(16)
C22 0.036(2) 0.047(2) 0.0310(17) -0.0055(15) -0.0047(14) -0.0218(18)
C23 0.049(2) 0.037(2) 0.0388(19) 0.0030(15) -0.0141(16) -0.0278(19)
S2 0.0289(5) 0.0581(7) 0.0353(5) -0.0220(4) -0.0006(4) -0.0118(5)
N2 0.027(3) 0.034(3) 0.025(3) -0.004(2) 0.004(2) -0.003(3)
C19 0.053(3) 0.061(3) 0.039(2) -0.019(2) 0.0075(19) -0.031(2)
O7 0.076(4) 0.063(4) 0.048(3) -0.022(3) 0.016(3) -0.056(3)
O9 0.065(4) 0.030(3) 0.072(4) -0.022(3) 0.022(3) -0.023(3)
O1 0.024(4) 0.133(8) 0.059(5) 0.013(4) -0.009(3) -0.030(4)
O8 0.016(4) 0.054(4) 0.052(4) 0.009(3) -0.010(3) -0.001(3)
F1 0.046(4) 0.080(5) 0.049(3) -0.030(4) 0.026(3) -0.032(3)
F2 0.076(4) 0.066(4) 0.037(3) -0.022(3) 0.011(3) -0.057(4)
F3 0.066(3) 0.071(3) 0.033(2) 0.008(2) -0.018(2) -0.027(3)
F5 0.094(5) 0.147(7) 0.053(3) 0.002(4) -0.024(3) -0.084(5)
F4 0.211(9) 0.047(4) 0.047(3) -0.025(3) 0.044(5) -0.063(5)
F6 0.105(7) 0.087(5) 0.031(3) 0.002(4) 0.012(4) -0.066(5)

loop_
_atom_type_symbol
_atom_type_description
_atom_type_scat_dispersion_real
_atom_type_scat_dispersion_imag
_atom_type_scat_source
C C 0.0033 0.0016 'International Tables Vol C Tables 4.2.6.8 and 6.1.1.4'
H H 0.0000 0.0000 'International Tables Vol C Tables 4.2.6.8 and 6.1.1.4'
F F 0.0171 0.0103 'International Tables Vol C Tables 4.2.6.8 and 6.1.1.4'
N N 0.0061 0.0033 'International Tables Vol C Tables 4.2.6.8 and 6.1.1.4'
O O 0.0106 0.0060 'International Tables Vol C Tables 4.2.6.8 and 6.1.1.4'
S S 0.1246 0.1234 'International Tables Vol C Tables 4.2.6.8 and 6.1.1.4'

loop_
_geom_angle_atom_site_label_1
_geom_angle_atom_site_label_2
_geom_angle_atom_site_label_3
_geom_angle
_geom_angle_site_symmetry_1
_geom_angle_site_symmetry_3
_geom_angle_publ_flag
O33 S1 C20 105.4(2) . . ?
O33 S1 N1 102.7(3) . 2_665 ?
O33 S1 N1 150.4(2) . . ?
O34 S1 C20 105.4(3) . . ?
O34 S1 O33 119.4(3) . . ?
O34 S1 O36 150.0(3) . . ?
O34 S1 O41 42.2(3) . . ?
O34 S1 N1 119.8(3) . 2_665 ?
O34 S1 N1 61.8(3) . . ?
O36 S1 C20 103.3(3) . . ?
O36 S1 O33 42.8(2) . . ?
O36 S1 O41 122.4(3) . . ?
O36 S1 N1 119.6(3) . . ?
O36 S1 N1 61.1(3) . 2_665 ?
O41 S1 C20 102.5(2) . . ?
O41 S1 O33 80.8(3) . . ?
O41 S1 N1 153.3(3) . 2_665 ?
O41 S1 N1 103.7(3) . . ?
N1 S1 C20 102.1(2) . . ?
N1 S1 C20 101.9(2) 2_665 . ?
N1 S1 N1 60.5(3) 2_665 . ?
F26 C20 S1 111.6(3) . . ?
F26 C20 F35 67.9(4) . . ?
F26 C20 F42 99.4(4) . . ?
F30 C20 S1 115.7(4) . . ?
F30 C20 F26 113.5(5) . . ?
F30 C20 F35 54.7(4) . . ?
F30 C20 F37 47.3(3) . . ?
F30 C20 F42 105.7(4) . . ?
F35 C20 S1 108.3(3) . . ?
F35 C20 F42 142.2(4) . . ?
F37 C20 S1 109.7(3) . . ?
F37 C20 F26 138.6(4) . . ?
F37 C20 F35 101.6(4) . . ?
F37 C20 F42 63.7(3) . . ?
F38 C20 S1 114.5(4) . . ?
F38 C20 F26 41.9(3) . . ?
F38 C20 F30 129.8(5) . . ?
F38 C20 F35 106.4(5) . . ?
F38 C20 F37 115.4(5) . . ?
F38 C20 F42 58.6(4) . . ?
F42 C20 S1 109.5(3) . . ?
C20 F26 F35 59.4(3) . . ?
F38 F26 C20 62.5(5) . . ?
F38 F26 F35 117.3(7) . . ?
C20 F30 F35 71.3(4) . . ?
F37 F30 C20 70.1(5) . . ?
F37 F30 F35 140.5(6) . . ?
O36 O33 S1 59.8(3) . . ?
S1 O34 N1 68.9(3) . . ?
O41 O34 S1 75.9(4) . . ?
O41 O34 N1 144.0(5) . . ?
C20 F35 F26 52.6(3) . . ?
F30 F35 C20 54.0(3) . . ?
F30 F35 F26 99.6(4) . . ?
S1 O36 N1 68.5(3) . 2_665 ?
O33 O36 S1 77.4(4) . . ?
O33 O36 N1 142.9(5) . 2_665 ?
C20 F37 F42 63.0(3) . . ?
F30 F37 C20 62.6(4) . . ?
F30 F37 F42 118.5(6) . . ?
C20 F38 F42 69.5(4) . . ?
F26 F38 C20 75.6(6) . . ?
F26 F38 F42 142.4(8) . . ?
O34 O41 S1 62.0(3) . . ?
C20 F42 F37 53.3(3) . . ?
F38 F42 C20 52.0(3) . . ?
F38 F42 F37 100.2(4) . . ?
S1 N1 S1 119.5(3) 2_665 . ?
S1 N1 N1 60.5(3) 2_665 2_665 ?
O34 N1 S1 49.3(2) . . ?
O34 N1 S1 161.5(4) . 2_665 ?
O34 N1 N1 106.3(5) . 2_665 ?
O36 N1 S1 50.4(2) 2_665 2_665 ?
O36 N1 S1 163.4(4) 2_665 . ?
O36 N1 O34 144.3(4) 2_665 . ?
O36 N1 N1 109.3(5) 2_665 2_665 ?
N1 N1 S1 59.0(3) 2_665 . ?
C3 C1 C14 120.0(3) . . ?
C10 C1 C3 119.5(3) . . ?
C10 C1 C14 120.5(2) . . ?
C17 C2 H2 119.8 . . ?
C22 C2 H2 119.8 . . ?
C22 C2 C17 120.4(3) . . ?
C1 C3 H3 120.3 . . ?
C21 C3 C1 119.5(3) . . ?
C21 C3 H3 120.3 . . ?
C5 C4 C7 149.4(3) . . ?
C14 C4 C5 60.3(2) . . ?
C14 C4 C7 150.2(3) . . ?
C4 C5 C6 150.5(3) . . ?
C4 C5 C14 59.7(2) . . ?
C14 C5 C6 149.8(3) . . ?
C8 C6 C5 120.3(3) . . ?
C9 C6 C5 120.1(3) . . ?
C9 C6 C8 119.6(3) . . ?
C12 C7 C4 119.7(3) . . ?
C15 C7 C4 120.3(3) . . ?
C15 C7 C12 120.0(3) . . ?
C6 C8 H8 120.0 . . ?
C16 C8 C6 120.0(3) . . ?
C16 C8 H8 120.0 . . ?
C6 C9 H9 120.0 . . ?
C23 C9 C6 119.9(3) . . ?
C23 C9 H9 120.0 . . ?
C1 C10 H10 119.8 . . ?
C13 C10 C1 120.4(3) . . ?
C13 C10 H10 119.8 . . ?
C13 C11 H11 119.7 . . ?
C21 C11 H11 119.7 . . ?
C21 C11 C13 120.7(3) . . ?
C7 C12 H12 120.3 . . ?
C22 C12 C7 119.4(3) . . ?
C22 C12 H12 120.3 . . ?
C10 C13 C11 119.5(3) . . ?
C10 C13 H13 120.3 . . ?
C11 C13 H13 120.3 . . ?
C4 C14 C1 149.9(3) . . ?
C4 C14 C5 60.0(2) . . ?
C5 C14 C1 150.0(3) . . ?
C7 C15 H15 119.9 . . ?
C17 C15 C7 120.3(3) . . ?
C17 C15 H15 119.9 . . ?
C8 C16 H16 120.1 . . ?
C18 C16 C8 119.8(3) . . ?
C18 C16 H16 120.1 . . ?
C2 C17 H17 120.3 . . ?
C15 C17 C2 119.5(3) . . ?
C15 C17 H17 120.3 . . ?
C16 C18 H18 119.6 . . ?
C23 C18 C16 120.8(3) . . ?
C23 C18 H18 119.6 . . ?
C3 C21 H21 119.8 . . ?
C11 C21 C3 120.4(3) . . ?
C11 C21 H21 119.8 . . ?
C2 C22 H22 119.8 . . ?
C12 C22 C2 120.4(3) . . ?
C12 C22 H22 119.8 . . ?
C9 C23 H23 120.1 . . ?
C18 C23 C9 119.8(3) . . ?
C18 C23 H23 120.1 . . ?
N2 S2 N2 60.6(3) . 2_576 ?
N2 S2 C19 104.1(2) . . ?
N2 S2 C19 100.1(2) 2_576 . ?
N2 S2 O7 103.7(3) . . ?
O7 S2 N2 155.7(2) . 2_576 ?
O7 S2 C19 102.0(2) . . ?
O9 S2 N2 54.1(3) . . ?
O9 S2 N2 113.2(3) . 2_576 ?
O9 S2 C19 107.2(3) . . ?
O9 S2 O7 49.9(3) . . ?
O9 S2 O1 128.3(5) . . ?
O9 S2 O8 144.9(5) . . ?
O1 S2 N2 149.1(4) . . ?
O1 S2 N2 100.9(4) . 2_576 ?
O1 S2 C19 103.4(4) . . ?
O1 S2 O7 83.8(4) . . ?
O8 S2 N2 126.0(4) . . ?
O8 S2 N2 70.8(3) . 2_576 ?
O8 S2 C19 106.2(4) . . ?
O8 S2 O7 112.1(4) . . ?
O8 S2 O1 30.2(4) . . ?
S2 N2 S2 119.4(3) . 2_576 ?
S2 N2 N2 65.6(3) . 2_576 ?
S2 N2 O8 44.7(3) 2_576 2_576 ?
S2 N2 O8 155.1(5) . 2_576 ?
N2 N2 S2 53.8(3) 2_576 2_576 ?
N2 N2 O8 95.6(5) 2_576 2_576 ?
O9 N2 S2 53.5(3) . . ?
O9 N2 S2 165.6(4) . 2_576 ?
O9 N2 N2 117.5(5) . 2_576 ?
O9 N2 O8 146.7(5) . 2_576 ?
F1 C19 S2 110.2(4) . . ?
F1 C19 F3 99.4(5) . . ?
F1 C19 F5 138.6(5) . . ?
F1 C19 F4 77.1(5) . . ?
F2 C19 S2 112.2(4) . . ?
F2 C19 F1 113.8(5) . . ?
F2 C19 F3 110.1(5) . . ?
F2 C19 F5 59.8(4) . . ?
F2 C19 F4 40.3(4) . . ?
F2 C19 F6 133.4(5) . . ?
F3 C19 S2 110.3(3) . . ?
F5 C19 S2 109.4(3) . . ?
F5 C19 F3 54.9(4) . . ?
F5 C19 F4 98.1(6) . . ?
F4 C19 S2 113.3(4) . . ?
F4 C19 F3 134.6(5) . . ?
F6 C19 S2 112.8(4) . . ?
F6 C19 F1 36.9(4) . . ?
F6 C19 F3 63.8(5) . . ?
F6 C19 F5 114.0(6) . . ?
F6 C19 F4 108.6(5) . . ?
O9 O7 S2 51.9(3) . . ?
S2 O9 N2 72.4(3) . . ?
O7 O9 S2 78.2(4) . . ?
O7 O9 N2 149.8(6) . . ?
O8 O1 S2 70.3(10) . . ?
S2 O8 N2 64.5(3) . 2_576 ?
O1 O8 S2 79.6(12) . . ?
O1 O8 N2 143.8(14) . 2_576 ?
C19 F1 F4 51.9(4) . . ?
F6 F1 C19 59.3(7) . . ?
F6 F1 F4 105.2(10) . . ?
C19 F2 F5 67.5(5) . . ?
F4 F2 C19 82.3(7) . . ?
F4 F2 F5 143.8(9) . . ?
F5 F3 C19 60.5(4) . . ?
F5 F3 F6 106.2(5) . . ?
F6 F3 C19 49.8(3) . . ?
F2 F5 C19 52.7(4) . . ?
F2 F5 F3 112.4(6) . . ?
F3 F5 C19 64.6(4) . . ?
C19 F4 F1 51.0(3) . . ?
F2 F4 C19 57.4(5) . . ?
F2 F4 F1 105.0(7) . . ?
C19 F6 F3 66.4(5) . . ?
F1 F6 C19 83.8(8) . . ?
F1 F6 F3 146.3(11) . . ?

loop_
_geom_bond_atom_site_label_1
_geom_bond_atom_site_label_2
_geom_bond_distance
_geom_bond_site_symmetry_2
_geom_bond_publ_flag
S1 C20 1.818(4) . ?
S1 O33 1.509(4) . ?
S1 O34 1.331(4) . ?
S1 O36 1.336(4) . ?
S1 O41 1.463(5) . ?
S1 N1 1.638(5) . ?
S1 N1 1.613(5) 2_665 ?
C20 F26 1.335(6) . ?
C20 F30 1.236(6) . ?
C20 F35 1.446(6) . ?
C20 F37 1.310(6) . ?
C20 F38 1.223(6) . ?
C20 F42 1.454(5) . ?
F26 F35 1.557(7) . ?
F26 F38 0.920(6) . ?
F30 F35 1.246(7) . ?
F30 F37 1.023(6) . ?
O33 O36 1.051(6) . ?
O34 O41 1.013(6) . ?
O34 N1 1.548(7) . ?
O36 N1 1.518(7) 2_665 ?
F37 F42 1.463(7) . ?
F38 F42 1.325(8) . ?
N1 N1 1.638(9) 2_665 ?
C1 C3 1.402(4) . ?
C1 C10 1.394(4) . ?
C1 C14 1.439(4) . ?
C2 H2 0.9500 . ?
C2 C17 1.388(4) . ?
C2 C22 1.379(5) . ?
C3 H3 0.9500 . ?
C3 C21 1.382(4) . ?
C4 C5 1.376(4) . ?
C4 C7 1.448(4) . ?
C4 C14 1.370(4) . ?
C5 C6 1.447(4) . ?
C5 C14 1.380(4) . ?
C6 C8 1.393(4) . ?
C6 C9 1.390(4) . ?
C7 C12 1.399(4) . ?
C7 C15 1.382(4) . ?
C8 H8 0.9500 . ?
C8 C16 1.380(4) . ?
C9 H9 0.9500 . ?
C9 C23 1.385(4) . ?
C10 H10 0.9500 . ?
C10 C13 1.378(4) . ?
C11 H11 0.9500 . ?
C11 C13 1.389(4) . ?
C11 C21 1.374(4) . ?
C12 H12 0.9500 . ?
C12 C22 1.374(4) . ?
C13 H13 0.9500 . ?
C15 H15 0.9500 . ?
C15 C17 1.381(4) . ?
C16 H16 0.9500 . ?
C16 C18 1.377(5) . ?
C17 H17 0.9500 . ?
C18 H18 0.9500 . ?
C18 C23 1.375(5) . ?
C21 H21 0.9500 . ?
C22 H22 0.9500 . ?
C23 H23 0.9500 . ?
S2 N2 1.723(6) 2_576 ?
S2 N2 1.527(5) . ?
S2 C19 1.815(4) . ?
S2 O7 1.602(5) . ?
S2 O9 1.288(5) . ?
S2 O1 1.404(8) . ?
S2 O8 1.344(7) . ?
N2 N2 1.649(10) 2_576 ?
N2 O9 1.297(7) . ?
N2 O8 1.803(8) 2_576 ?
C19 F1 1.376(7) . ?
C19 F2 1.184(6) . ?
C19 F3 1.428(6) . ?
C19 F5 1.376(7) . ?
C19 F4 1.392(7) . ?
C19 F6 1.190(7) . ?
O7 O9 1.253(7) . ?
O1 O8 0.718(8) . ?
F1 F4 1.725(10) . ?
F1 F6 0.830(7) . ?
F2 F5 1.287(8) . ?
F2 F4 0.908(8) . ?
F3 F5 1.294(7) . ?
F3 F6 1.397(8) . ?

loop_
_geom_torsion_atom_site_label_1
_geom_torsion_atom_site_label_2
_geom_torsion_atom_site_label_3
_geom_torsion_atom_site_label_4
_geom_torsion
_geom_torsion_site_symmetry_1
_geom_torsion_site_symmetry_2
_geom_torsion_site_symmetry_3
_geom_torsion_site_symmetry_4
_geom_torsion_publ_flag
S1 C20 F26 F35 -101.7(3) . . . . ?
S1 C20 F26 F38 103.1(6) . . . . ?
S1 C20 F30 F35 94.9(4) . . . . ?
S1 C20 F30 F37 -93.7(5) . . . . ?
S1 C20 F35 F26 106.5(3) . . . . ?
S1 C20 F35 F30 -109.0(4) . . . . ?
S1 C20 F37 F30 107.2(5) . . . . ?
S1 C20 F37 F42 -102.6(3) . . . . ?
S1 C20 F38 F26 -95.6(6) . . . . ?
S1 C20 F38 F42 98.7(4) . . . . ?
S1 C20 F42 F37 102.9(4) . . . . ?
S1 C20 F42 F38 -107.4(4) . . . . ?
S1 O33 O36 N1 -23.3(7) . . . 2_665 ?
S1 O34 N1 S1 58.5(12) . . . 2_665 ?
S1 O34 N1 O36 -165.8(7) . . . 2_665 ?
S1 O34 N1 N1 16.1(4) . . . 2_665 ?
C20 S1 O33 O36 -93.1(4) . . . . ?
C20 S1 O34 O41 -91.7(5) . . . . ?
C20 S1 O34 N1 95.7(3) . . . . ?
C20 S1 O36 O33 98.4(4) . . . . ?
C20 S1 O36 N1 -96.4(3) . . . 2_665 ?
C20 S1 O41 O34 99.3(5) . . . . ?
C20 S1 N1 S1 97.0(3) . . . 2_665 ?
C20 S1 N1 O34 -101.2(3) . . . . ?
C20 S1 N1 O36 48.7(13) . . . 2_665 ?
C20 S1 N1 N1 97.0(3) . . . 2_665 ?
C20 F26 F35 F30 -28.5(4) . . . . ?
C20 F26 F38 F42 22.2(11) . . . . ?
C20 F30 F35 F26 27.9(4) . . . . ?
C20 F30 F37 F42 -30.3(5) . . . . ?
C20 F37 F42 F38 -23.9(4) . . . . ?
C20 F38 F42 F37 24.3(4) . . . . ?
F26 C20 F30 F35 -35.9(5) . . . . ?
F26 C20 F30 F37 135.4(5) . . . . ?
F26 C20 F35 F30 144.5(5) . . . . ?
F26 C20 F37 F30 -76.8(8) . . . . ?
F26 C20 F37 F42 73.4(8) . . . . ?
F26 C20 F38 F42 -165.7(7) . . . . ?
F26 C20 F42 F37 -140.0(5) . . . . ?
F26 C20 F42 F38 9.6(5) . . . . ?
F26 F38 F42 C20 -23.0(11) . . . . ?
F26 F38 F42 F37 1.3(14) . . . . ?
F30 C20 F26 F35 31.1(4) . . . . ?
F30 C20 F26 F38 -124.1(7) . . . . ?
F30 C20 F35 F26 -144.5(5) . . . . ?
F30 C20 F37 F42 150.2(6) . . . . ?
F30 C20 F38 F26 81.3(8) . . . . ?
F30 C20 F38 F42 -84.5(7) . . . . ?
F30 C20 F42 F37 -22.3(4) . . . . ?
F30 C20 F42 F38 127.4(5) . . . . ?
F30 F37 F42 C20 30.1(5) . . . . ?
F30 F37 F42 F38 6.3(7) . . . . ?
O33 S1 C20 F26 117.0(4) . . . . ?
O33 S1 C20 F30 -14.7(5) . . . . ?
O33 S1 C20 F35 44.1(4) . . . . ?
O33 S1 C20 F37 -65.9(4) . . . . ?
O33 S1 C20 F38 162.6(5) . . . . ?
O33 S1 C20 F42 -133.9(4) . . . . ?
O33 S1 O34 O41 26.4(5) . . . . ?
O33 S1 O34 N1 -146.1(3) . . . . ?
O33 S1 O36 N1 165.2(5) . . . 2_665 ?
O33 S1 O41 O34 -156.9(5) . . . . ?
O33 S1 N1 S1 -61.1(7) . . . 2_665 ?
O33 S1 N1 O34 100.7(5) . . . . ?
O33 S1 N1 O36 -109.4(13) . . . 2_665 ?
O33 S1 N1 N1 -61.1(7) . . . 2_665 ?
O34 S1 C20 F26 -115.8(5) . . . . ?
O34 S1 C20 F30 112.5(5) . . . . ?
O34 S1 C20 F35 171.4(4) . . . . ?
O34 S1 C20 F37 61.4(5) . . . . ?
O34 S1 C20 F38 -70.2(5) . . . . ?
O34 S1 C20 F42 -6.7(4) . . . . ?
O34 S1 O33 O36 148.7(4) . . . . ?
O34 S1 O36 O33 -64.9(7) . . . . ?
O34 S1 O36 N1 100.3(6) . . . 2_665 ?
O34 S1 N1 S1 -161.9(5) . . . 2_665 ?
O34 S1 N1 O36 149.9(14) . . . 2_665 ?
O34 S1 N1 N1 -161.9(5) . . . 2_665 ?
F35 C20 F26 F38 -155.2(7) . . . . ?
F35 C20 F30 F37 171.4(6) . . . . ?
F35 C20 F37 F30 -7.2(5) . . . . ?
F35 C20 F37 F42 143.0(4) . . . . ?
F35 C20 F38 F26 23.9(7) . . . . ?
F35 C20 F38 F42 -141.8(4) . . . . ?
F35 C20 F42 F37 -74.1(7) . . . . ?
F35 C20 F42 F38 75.5(7) . . . . ?
F35 F26 F38 C20 -24.0(6) . . . . ?
F35 F26 F38 F42 -1.8(16) . . . . ?
F35 F30 F37 C20 12.9(8) . . . . ?
F35 F30 F37 F42 -17.3(12) . . . . ?
O36 S1 C20 F26 72.8(5) . . . . ?
O36 S1 C20 F30 -58.9(5) . . . . ?
O36 S1 C20 F35 -0.1(4) . . . . ?
O36 S1 C20 F37 -110.1(4) . . . . ?
O36 S1 C20 F38 118.4(5) . . . . ?
O36 S1 C20 F42 -178.1(4) . . . . ?
O36 S1 O34 O41 71.4(7) . . . . ?
O36 S1 O34 N1 -101.2(6) . . . . ?
O36 S1 O41 O34 -145.9(5) . . . . ?
O36 S1 N1 S1 -16.2(5) . . . 2_665 ?
O36 S1 N1 O34 145.7(4) . . . . ?
O36 S1 N1 O36 -64.4(14) . . . 2_665 ?
O36 S1 N1 N1 -16.2(5) . . . 2_665 ?
F37 C20 F26 F35 82.4(8) . . . . ?
F37 C20 F26 F38 -72.8(9) . . . . ?
F37 C20 F30 F35 -171.4(6) . . . . ?
F37 C20 F35 F26 -138.0(5) . . . . ?
F37 C20 F35 F30 6.5(4) . . . . ?
F37 C20 F38 F26 135.7(7) . . . . ?
F37 C20 F38 F42 -30.1(5) . . . . ?
F37 C20 F42 F38 149.6(5) . . . . ?
F37 F30 F35 C20 -12.8(8) . . . . ?
F37 F30 F35 F26 15.1(10) . . . . ?
F38 C20 F26 F35 155.2(7) . . . . ?
F38 C20 F30 F35 -81.9(7) . . . . ?
F38 C20 F30 F37 89.4(8) . . . . ?
F38 C20 F35 F26 -17.0(4) . . . . ?
F38 C20 F35 F30 127.5(5) . . . . ?
F38 C20 F37 F30 -121.7(6) . . . . ?
F38 C20 F37 F42 28.5(5) . . . . ?
F38 C20 F42 F37 -149.6(5) . . . . ?
F38 F26 F35 C20 24.8(7) . . . . ?
F38 F26 F35 F30 -3.7(8) . . . . ?
O41 S1 C20 F26 -159.2(4) . . . . ?
O41 S1 C20 F30 69.1(5) . . . . ?
O41 S1 C20 F35 127.9(4) . . . . ?
O41 S1 C20 F37 17.9(5) . . . . ?
O41 S1 C20 F38 -113.6(5) . . . . ?
O41 S1 C20 F42 -50.1(4) . . . . ?
O41 S1 O33 O36 166.4(4) . . . . ?
O41 S1 O34 N1 -172.6(6) . . . . ?
O41 S1 O36 O33 -16.0(5) . . . . ?
O41 S1 O36 N1 149.2(3) . . . 2_665 ?
O41 S1 N1 S1 -156.7(4) . . . 2_665 ?
O41 S1 N1 O34 5.1(4) . . . . ?
O41 S1 N1 O36 155.0(13) . . . 2_665 ?
O41 S1 N1 N1 -156.7(4) . . . 2_665 ?
O41 O34 N1 S1 46.2(19) . . . 2_665 ?
O41 O34 N1 S1 -12.3(9) . . . . ?
O41 O34 N1 O36 -178.1(9) . . . 2_665 ?
O41 O34 N1 N1 3.9(13) . . . 2_665 ?
F42 C20 F26 F35 142.9(4) . . . . ?
F42 C20 F26 F38 -12.3(6) . . . . ?
F42 C20 F30 F35 -143.8(4) . . . . ?
F42 C20 F30 F37 27.6(5) . . . . ?
F42 C20 F35 F26 -76.4(7) . . . . ?
F42 C20 F35 F30 68.1(7) . . . . ?
F42 C20 F37 F30 -150.2(6) . . . . ?
F42 C20 F38 F26 165.7(7) . . . . ?
N1 S1 C20 F26 10.0(4) 2_665 . . . ?
N1 S1 C20 F26 -52.0(4) . . . . ?
N1 S1 C20 F30 176.3(5) . . . . ?
N1 S1 C20 F30 -121.7(5) 2_665 . . . ?
N1 S1 C20 F35 -124.8(3) . . . . ?
N1 S1 C20 F35 -62.8(4) 2_665 . . . ?
N1 S1 C20 F37 -172.8(4) 2_665 . . . ?
N1 S1 C20 F37 125.2(4) . . . . ?
N1 S1 C20 F38 -6.4(5) . . . . ?
N1 S1 C20 F38 55.6(5) 2_665 . . . ?
N1 S1 C20 F42 119.1(3) 2_665 . . . ?
N1 S1 C20 F42 57.1(4) . . . . ?
N1 S1 O33 O36 64.7(7) . . . . ?
N1 S1 O33 O36 13.3(4) 2_665 . . . ?
N1 S1 O34 O41 172.6(6) . . . . ?
N1 S1 O34 O41 154.4(4) 2_665 . . . ?
N1 S1 O34 N1 -18.2(5) 2_665 . . . ?
N1 S1 O36 O33 -165.2(5) 2_665 . . . ?
N1 S1 O36 O33 -149.1(4) . . . . ?
N1 S1 O36 N1 16.1(5) . . . 2_665 ?
N1 S1 O41 O34 -56.7(8) 2_665 . . . ?
N1 S1 O41 O34 -6.7(5) . . . . ?
N1 S1 N1 S1 0.000(0) 2_665 . . 2_665 ?
N1 S1 N1 O34 161.9(5) 2_665 . . . ?
N1 S1 N1 O36 -48.2(11) 2_665 . . 2_665 ?
N1 O34 O41 S1 11.8(9) . . . . ?
C1 C3 C21 C11 0.9(5) . . . . ?
C1 C10 C13 C11 1.7(5) . . . . ?
C3 C1 C10 C13 -1.0(4) . . . . ?
C3 C1 C14 C4 10.5(7) . . . . ?
C3 C1 C14 C5 -169.8(4) . . . . ?
C4 C5 C6 C8 -3.0(7) . . . . ?
C4 C5 C6 C9 174.6(5) . . . . ?
C4 C5 C14 C1 -179.8(6) . . . . ?
C4 C7 C12 C22 -179.9(3) . . . . ?
C4 C7 C15 C17 -179.9(3) . . . . ?
C5 C4 C7 C12 176.5(4) . . . . ?
C5 C4 C7 C15 -4.2(7) . . . . ?
C5 C4 C14 C1 179.8(6) . . . . ?
C5 C6 C8 C16 177.7(3) . . . . ?
C5 C6 C9 C23 -177.4(3) . . . . ?
C6 C5 C14 C1 0.5(9) . . . . ?
C6 C5 C14 C4 -179.7(6) . . . . ?
C6 C8 C16 C18 -0.6(5) . . . . ?
C6 C9 C23 C18 -0.1(5) . . . . ?
C7 C4 C5 C6 -1.5(9) . . . . ?
C7 C4 C5 C14 178.7(6) . . . . ?
C7 C4 C14 C1 1.1(10) . . . . ?
C7 C4 C14 C5 -178.7(6) . . . . ?
C7 C12 C22 C2 -0.1(5) . . . . ?
C7 C15 C17 C2 -0.3(5) . . . . ?
C8 C6 C9 C23 0.2(5) . . . . ?
C8 C16 C18 C23 0.7(5) . . . . ?
C9 C6 C8 C16 0.1(5) . . . . ?
C10 C1 C3 C21 -0.4(4) . . . . ?
C10 C1 C14 C4 -171.6(5) . . . . ?
C10 C1 C14 C5 8.0(7) . . . . ?
C12 C7 C15 C17 -0.5(5) . . . . ?
C13 C11 C21 C3 -0.2(5) . . . . ?
C14 C1 C3 C21 177.5(3) . . . . ?
C14 C1 C10 C13 -178.9(3) . . . . ?
C14 C4 C5 C6 179.7(6) . . . . ?
C14 C4 C7 C12 -5.8(7) . . . . ?
C14 C4 C7 C15 173.6(5) . . . . ?
C14 C5 C6 C8 176.5(4) . . . . ?
C14 C5 C6 C9 -5.8(7) . . . . ?
C15 C7 C12 C22 0.7(5) . . . . ?
C16 C18 C23 C9 -0.4(5) . . . . ?
C17 C2 C22 C12 -0.6(5) . . . . ?
C21 C11 C13 C10 -1.1(5) . . . . ?
C22 C2 C17 C15 0.8(5) . . . . ?
S2 N2 O9 S2 -64.6(17) 2_576 . . . ?
S2 N2 O9 O7 -52(2) 2_576 . . . ?
S2 N2 O9 O7 13.1(9) . . . . ?
S2 C19 F1 F4 -110.3(5) . . . . ?
S2 C19 F1 F6 101.3(9) . . . . ?
S2 C19 F2 F5 -100.2(4) . . . . ?
S2 C19 F2 F4 100.2(7) . . . . ?
S2 C19 F3 F5 99.9(4) . . . . ?
S2 C19 F3 F6 -106.1(5) . . . . ?
S2 C19 F5 F2 105.1(4) . . . . ?
S2 C19 F5 F3 -101.7(4) . . . . ?
S2 C19 F4 F1 106.7(4) . . . . ?
S2 C19 F4 F2 -97.5(7) . . . . ?
S2 C19 F6 F1 -93.8(9) . . . . ?
S2 C19 F6 F3 102.3(4) . . . . ?
S2 O7 O9 N2 -12.8(9) . . . . ?
S2 O1 O8 N2 6(2) . . . 2_576 ?
N2 S2 N2 S2 0.000(0) 2_576 . . 2_576 ?
N2 S2 N2 O9 -165.1(5) 2_576 . . . ?
N2 S2 N2 O8 43.7(8) 2_576 . . 2_576 ?
N2 S2 C19 F1 131.4(4) 2_576 . . . ?
N2 S2 C19 F1 -166.5(4) . . . . ?
N2 S2 C19 F2 3.4(5) 2_576 . . . ?
N2 S2 C19 F2 65.4(5) . . . . ?
N2 S2 C19 F3 -119.7(4) 2_576 . . . ?
N2 S2 C19 F3 -57.7(4) . . . . ?
N2 S2 C19 F5 -61.0(5) 2_576 . . . ?
N2 S2 C19 F5 1.0(5) . . . . ?
N2 S2 C19 F4 109.3(6) . . . . ?
N2 S2 C19 F4 47.2(5) 2_576 . . . ?
N2 S2 C19 F6 171.1(5) 2_576 . . . ?
N2 S2 C19 F6 -126.9(5) . . . . ?
N2 S2 O7 O9 5.6(4) . . . . ?
N2 S2 O7 O9 52.4(8) 2_576 . . . ?
N2 S2 O9 N2 14.1(5) 2_576 . . . ?
N2 S2 O9 O7 -173.3(5) . . . . ?
N2 S2 O9 O7 -159.2(3) 2_576 . . . ?
N2 S2 O1 O8 -53(2) . . . . ?
N2 S2 O1 O8 -4.1(15) 2_576 . . . ?
N2 S2 O8 N2 -26.4(6) . . . 2_576 ?
N2 S2 O8 O1 149.3(12) . . . . ?
N2 S2 O8 O1 175.8(15) 2_576 . . . ?
N2 N2 O9 S2 -15.3(5) 2_576 . . . ?
N2 N2 O9 O7 -2.2(14) 2_576 . . . ?
C19 S2 N2 S2 -93.8(3) . . . 2_576 ?
C19 S2 N2 N2 -93.8(3) . . . 2_576 ?
C19 S2 N2 O9 101.1(4) . . . . ?
C19 S2 N2 O8 -50.1(10) . . . 2_576 ?
C19 S2 O7 O9 -102.4(4) . . . . ?
C19 S2 O9 N2 -95.3(3) . . . . ?
C19 S2 O9 O7 91.4(3) . . . . ?
C19 S2 O1 O8 99.2(14) . . . . ?
C19 S2 O8 N2 95.3(3) . . . 2_576 ?
C19 S2 O8 O1 -89.0(14) . . . . ?
C19 F1 F4 F2 -20.9(6) . . . . ?
C19 F1 F6 F3 27.2(16) . . . . ?
C19 F2 F5 F3 -26.1(4) . . . . ?
C19 F2 F4 F1 19.3(6) . . . . ?
C19 F3 F5 F2 22.8(4) . . . . ?
C19 F3 F6 F1 -29.8(17) . . . . ?
O7 S2 N2 S2 159.8(3) . . . 2_576 ?
O7 S2 N2 N2 159.8(3) . . . 2_576 ?
O7 S2 N2 O9 -5.3(4) . . . . ?
O7 S2 N2 O8 -156.5(9) . . . 2_576 ?
O7 S2 C19 F1 -58.8(5) . . . . ?
O7 S2 C19 F2 173.1(5) . . . . ?
O7 S2 C19 F3 50.0(4) . . . . ?
O7 S2 C19 F5 108.7(5) . . . . ?
O7 S2 C19 F4 -143.0(5) . . . . ?
O7 S2 C19 F6 -19.1(6) . . . . ?
O7 S2 O9 N2 173.3(5) . . . . ?
O7 S2 O1 O8 -159.9(14) . . . . ?
O7 S2 O8 N2 -154.1(3) . . . 2_576 ?
O7 S2 O8 O1 21.6(15) . . . . ?
O9 S2 N2 S2 165.1(5) . . . 2_576 ?
O9 S2 N2 N2 165.1(5) . . . 2_576 ?
O9 S2 N2 O8 -151.2(11) . . . 2_576 ?
O9 S2 C19 F1 -110.3(5) . . . . ?
O9 S2 C19 F2 121.7(5) . . . . ?
O9 S2 C19 F3 -1.4(5) . . . . ?
O9 S2 C19 F5 57.3(6) . . . . ?
O9 S2 C19 F4 165.5(6) . . . . ?
O9 S2 C19 F6 -70.6(6) . . . . ?
O9 S2 O1 O8 -135.7(12) . . . . ?
O9 S2 O8 N2 -103.3(6) . . . 2_576 ?
O9 S2 O8 O1 72.4(16) . . . . ?
O1 S2 N2 S2 58.8(10) . . . 2_576 ?
O1 S2 N2 N2 58.8(10) . . . 2_576 ?
O1 S2 N2 O9 -106.3(10) . . . . ?
O1 S2 N2 O8 102.5(12) . . . 2_576 ?
O1 S2 C19 F1 27.6(6) . . . . ?
O1 S2 C19 F2 -100.5(6) . . . . ?
O1 S2 C19 F3 136.4(5) . . . . ?
O1 S2 C19 F5 -164.9(6) . . . . ?
O1 S2 C19 F4 -56.7(7) . . . . ?
O1 S2 C19 F6 67.2(6) . . . . ?
O1 S2 O7 O9 155.1(5) . . . . ?
O1 S2 O9 N2 141.1(5) . . . . ?
O1 S2 O9 O7 -32.2(6) . . . . ?
O1 S2 O8 N2 -175.8(15) . . . 2_576 ?
O8 S2 N2 S2 28.8(6) . . . 2_576 ?
O8 S2 N2 N2 28.8(6) . . . 2_576 ?
O8 S2 N2 O9 -136.2(6) . . . . ?
O8 S2 N2 O8 72.5(12) . . . 2_576 ?
O8 S2 C19 F1 58.7(5) . . . . ?
O8 S2 C19 F2 -69.4(6) . . . . ?
O8 S2 C19 F3 167.5(4) . . . . ?
O8 S2 C19 F5 -133.8(5) . . . . ?
O8 S2 C19 F4 -25.6(6) . . . . ?
O8 S2 C19 F6 98.3(6) . . . . ?
O8 S2 O7 O9 144.4(5) . . . . ?
O8 S2 O9 N2 103.4(6) . . . . ?
O8 S2 O9 O7 -69.9(7) . . . . ?
O8 N2 O9 S2 158.3(8) 2_576 . . . ?
O8 N2 O9 O7 171.5(9) 2_576 . . . ?
F1 C19 F2 F5 133.7(5) . . . . ?
F1 C19 F2 F4 -25.9(8) . . . . ?
F1 C19 F3 F5 -144.3(5) . . . . ?
F1 C19 F3 F6 9.7(6) . . . . ?
F1 C19 F5 F2 -92.8(9) . . . . ?
F1 C19 F5 F3 60.5(9) . . . . ?
F1 C19 F4 F2 155.8(8) . . . . ?
F1 C19 F6 F3 -163.9(10) . . . . ?
F2 C19 F1 F4 16.8(6) . . . . ?
F2 C19 F1 F6 -131.6(9) . . . . ?
F2 C19 F3 F5 -24.5(5) . . . . ?
F2 C19 F3 F6 129.5(6) . . . . ?
F2 C19 F5 F3 153.3(5) . . . . ?
F2 C19 F4 F1 -155.8(8) . . . . ?
F2 C19 F6 F1 70.5(12) . . . . ?
F2 C19 F6 F3 -93.5(8) . . . . ?
F3 C19 F1 F4 133.8(5) . . . . ?
F3 C19 F1 F6 -14.6(9) . . . . ?
F3 C19 F2 F5 23.1(4) . . . . ?
F3 C19 F2 F4 -136.5(7) . . . . ?
F3 C19 F5 F2 -153.3(5) . . . . ?
F3 C19 F4 F1 -90.6(7) . . . . ?
F3 C19 F4 F2 65.2(9) . . . . ?
F3 C19 F6 F1 163.9(10) . . . . ?
F5 C19 F1 F4 87.6(9) . . . . ?
F5 C19 F1 F6 -60.8(13) . . . . ?
F5 C19 F2 F4 -159.6(8) . . . . ?
F5 C19 F3 F6 154.0(6) . . . . ?
F5 C19 F4 F1 -138.1(5) . . . . ?
F5 C19 F4 F2 17.7(7) . . . . ?
F5 C19 F6 F1 140.8(9) . . . . ?
F5 C19 F6 F3 -23.1(5) . . . . ?
F5 F2 F4 C19 -33.0(12) . . . . ?
F5 F2 F4 F1 -13.8(16) . . . . ?
F5 F3 F6 C19 23.4(5) . . . . ?
F5 F3 F6 F1 -6(2) . . . . ?
F4 C19 F1 F6 -148.4(10) . . . . ?
F4 C19 F2 F5 159.6(8) . . . . ?
F4 C19 F3 F5 -63.1(8) . . . . ?
F4 C19 F3 F6 90.8(8) . . . . ?
F4 C19 F5 F2 -13.1(5) . . . . ?
F4 C19 F5 F3 140.1(4) . . . . ?
F4 C19 F6 F1 32.6(11) . . . . ?
F4 C19 F6 F3 -131.3(6) . . . . ?
F4 F1 F6 C19 -25.3(7) . . . . ?
F4 F1 F6 F3 2(2) . . . . ?
F4 F2 F5 C19 35.8(13) . . . . ?
F4 F2 F5 F3 9.7(16) . . . . ?
F6 C19 F1 F4 148.4(10) . . . . ?
F6 C19 F2 F5 95.5(8) . . . . ?
F6 C19 F2 F4 -64.1(11) . . . . ?
F6 C19 F3 F5 -154.0(6) . . . . ?
F6 C19 F5 F2 -127.7(6) . . . . ?
F6 C19 F5 F3 25.5(6) . . . . ?
F6 C19 F4 F1 -19.4(6) . . . . ?
F6 C19 F4 F2 136.4(7) . . . . ?
F6 F1 F4 C19 27.8(9) . . . . ?
F6 F1 F4 F2 6.9(13) . . . . ?
F6 F3 F5 C19 -20.4(4) . . . . ?
F6 F3 F5 F2 2.3(6) . . . . ?
